data_9017672
loop_
_publ_author_name
'Bindi, L.'
'Biagioni, C.'
'Ceccantini, L.'
'Batoni, M.'
'Menchetti, S.'

_publ_section_title
;
 Coquandite, Sb6+xO8+x(SO4)(OH)x*(H2O)1-x (x=0.3), from the Cetine mine,
 Tuscany, Italy: crystal structure and revision of the chemical formula
;
_journal_name_full 'Mineralogical Magazine'
_journal_page_first 871
_journal_page_last 888
_journal_volume 78
_journal_year 2014
_chemical_compound_source 'Cetine mine, Tuscany, Italy'
_chemical_formula_sum 'H8.5 O66.5 S5 Sb31.5'
_chemical_name_mineral Coquandite
_space_group_IT_number 2
_space_group_name_Hall '-P 1'
_space_group_name_H-M_alt 'P -1'
_symmetry_space_group_name_H-M 'P -1'
_cell_angle_alpha 91.152
_cell_angle_beta 119.266
_cell_angle_gamma 92.624
_cell_formula_units_Z 2
_cell_length_a 11.4292
_cell_length_b 29.772
_cell_length_c 11.2989
_cell_volume 3346.441
_database_code_amcsd 0020507
_exptl_crystal_density_diffrn 5.030
_cod_data_source_file inputs/fixed/downloads/18/18579.cif
_cod_data_source_block 18579
_cod_original_formula_sum 'Sb31.5 S5 O66.5 H8.5'
_cod_database_code 9017672

loop_
_space_group_symop_operation_xyz
x,y,z
-x,-y,-z

loop_
_atom_site_aniso_label
_atom_site_aniso_U_11
_atom_site_aniso_U_22
_atom_site_aniso_U_33
_atom_site_aniso_U_12
_atom_site_aniso_U_13
_atom_site_aniso_U_23
Sb1 0.02550 0.02620 0.02380 0.00170 0.01280 0.00160
Sb2 0.02610 0.02640 0.02350 0.00150 0.01300 0.00140
Sb3 0.02730 0.02790 0.02510 0.00180 0.01380 0.00150
Sb4 0.02780 0.02800 0.02490 0.00170 0.01370 0.00160
Sb5 0.02940 0.02990 0.02640 0.00190 0.01450 0.00200
Sb6 0.02760 0.02840 0.02520 0.00170 0.01390 0.00180
Sb7 0.02280 0.02340 0.02080 0.00150 0.01160 0.00140
Sb8 0.02180 0.02230 0.01950 0.00150 0.01060 0.00100
Sb9 0.02360 0.02390 0.02070 0.00160 0.01130 0.00080
Sb10 0.02310 0.02360 0.02100 0.00160 0.01160 0.00110
Sb11 0.02360 0.02400 0.02070 0.00140 0.01170 0.00100
Sb12 0.02440 0.02450 0.02230 0.00180 0.01220 0.00080
Sb13 0.02410 0.02450 0.02140 0.00180 0.01230 0.00170
Sb14 0.02540 0.02550 0.02340 0.00180 0.01280 0.00130
Sb15 0.02440 0.02440 0.02110 0.00160 0.01210 0.00110
Sb16 0.02600 0.02620 0.02310 0.00190 0.01280 0.00110
Sb17 0.02770 0.02830 0.02470 0.00170 0.01390 0.00150
Sb18 0.02940 0.02990 0.02600 0.00200 0.01430 0.00150
Sb19 0.02970 0.02960 0.02670 0.00190 0.01480 0.00150
Sb20 0.02450 0.02480 0.02190 0.00150 0.01210 0.00080
Sb21 0.02870 0.02890 0.02570 0.00180 0.01440 0.00110
Sb22 0.03000 0.03010 0.02720 0.00200 0.01530 0.00170
Sb23 0.02220 0.02240 0.01980 0.00140 0.01130 0.00090
Sb24 0.02090 0.02110 0.01920 0.00150 0.01060 0.00130
Sb25 0.02300 0.02270 0.02070 0.00150 0.01170 0.00130
Sb26 0.02830 0.02870 0.02580 0.00180 0.01400 0.00090
Sb27 0.02240 0.02250 0.02020 0.00140 0.01100 0.00080
Sb28 0.02170 0.02180 0.01940 0.00140 0.01090 0.00120
Sb29 0.02440 0.02410 0.02170 0.00170 0.01190 0.00130
Sb30a 0.03010 0.03040 0.02570 0.00220 0.01420 0.00150
Sb30b 0.02430 0.02480 0.02200 0.00130 0.01220 0.00140
Sb31 0.02830 0.02810 0.02510 0.00190 0.01410 0.00140
Sb32 0.02870 0.02800 0.02530 0.00140 0.01460 0.00040
S1 0.02600 0.02600 0.02600 0.00150 0.01300 0.00060
S2 0.02400 0.02500 0.02500 0.00070 0.01200 -0.00040
S3 0.03300 0.03200 0.03100 0.00200 0.01700 0.00190
S4 0.02800 0.02600 0.02700 0.00180 0.01500 0.00130
S5 0.03000 0.02900 0.02800 0.00080 0.01500 0.00140
O1 0.04800 0.04600 0.05800 0.00400 0.03000 0.00700
O2 0.04700 0.04900 0.03300 0.00900 0.02200 0.01200
O3 0.04900 0.04900 0.04800 0.00300 0.02300 0.00400
O4 0.04900 0.04700 0.04700 0.00300 0.02500 0.00300
O5 0.03900 0.03600 0.03700 0.00200 0.02000 0.00700
O6 0.03700 0.03800 0.03000 0.00300 0.01500 0.00300
O7 0.04300 0.04900 0.03900 0.00200 0.02100 0.00100
O8 0.04400 0.04000 0.03800 0.00600 0.02400 0.01100
O9 0.05400 0.04400 0.06100 0.00500 0.03000 -0.00700
O10 0.04800 0.05600 0.04600 0.00200 0.02700 -0.00100
O11 0.05300 0.05300 0.04200 0.00100 0.02200 0.00000
O12 0.05200 0.04400 0.04200 0.00200 0.02500 -0.00400
O13 0.04800 0.05000 0.05200 0.00300 0.02600 0.00700
O14 0.04800 0.03700 0.04500 0.00200 0.02900 0.00000
O15 0.05600 0.04400 0.04600 0.00200 0.02600 0.00800
O16 0.05400 0.05400 0.05700 -0.00600 0.03500 0.01000
O17 0.06200 0.05600 0.04800 -0.01200 0.03200 -0.00300
O18 0.05000 0.04800 0.03400 0.00200 0.02000 0.00300
O19 0.05000 0.05800 0.05700 -0.00400 0.03500 0.00400
O20 0.04800 0.04300 0.04800 0.00100 0.03000 0.00100
O21 0.04000 0.05100 0.03200 0.00200 0.01800 -0.00200
O22 0.04300 0.05100 0.03100 -0.00200 0.02200 -0.00200
O23 0.04900 0.04500 0.04700 0.00200 0.03100 0.00300
O24 0.04500 0.04700 0.03900 0.00300 0.02100 -0.00600
O25 0.04600 0.05000 0.03800 0.00400 0.02200 0.00200
O26 0.05200 0.03900 0.02300 0.00900 0.02300 0.00400
O27 0.06600 0.04800 0.04100 -0.00200 0.03300 -0.00200
O28 0.04300 0.04300 0.03800 -0.00100 0.02100 0.00000
O29 0.04500 0.04900 0.04200 0.00300 0.01900 -0.00200
O30 0.04200 0.04300 0.04800 0.00400 0.02600 -0.00500
O31 0.04300 0.04300 0.03200 0.00200 0.01800 0.00400
O32 0.04600 0.04200 0.03900 -0.00100 0.02500 -0.00800
O33 0.05100 0.04400 0.03800 0.00600 0.02300 0.01100
O34 0.04300 0.03900 0.04700 0.00500 0.02600 0.00000
O35 0.03900 0.04400 0.03700 -0.00100 0.02000 -0.00100
O36 0.04300 0.04400 0.04500 0.00200 0.02700 0.00200
O37 0.04800 0.04400 0.04100 0.00200 0.02300 0.00000
O38 0.03400 0.04400 0.03200 0.00200 0.00600 0.00100
O39 0.04600 0.04700 0.05400 0.00700 0.02900 0.00000
O40 0.04100 0.04200 0.04000 0.00400 0.01900 0.00400
O41 0.04800 0.05400 0.04400 0.00300 0.02500 0.01100
O42 0.05300 0.04000 0.02900 -0.00200 0.02800 0.00200
O43 0.04100 0.04000 0.04500 0.00900 0.01300 0.01900
O44 0.04900 0.05000 0.04400 0.00300 0.02300 0.00300
O-H44 0.04900 0.05000 0.04400 0.00300 0.02300 0.00300
O45 0.06000 0.04900 0.03100 0.00200 0.02400 0.00300
O46 0.04500 0.05000 0.04200 0.00800 0.02800 0.00200
O47 0.06300 0.05200 0.03100 -0.00400 0.03100 0.00200
O48 0.04200 0.04500 0.03600 0.00200 0.02100 0.00500
O49 0.04000 0.03900 0.04600 0.00400 0.02400 0.00600
O50 0.05800 0.05100 0.02700 0.01500 0.02900 0.01000
O51 0.04400 0.05000 0.03100 0.00000 0.02000 0.01100
O52 0.05000 0.04600 0.04300 0.00200 0.02800 0.00600
O53 0.04500 0.04400 0.04300 0.00200 0.02500 0.00100
O54 0.04900 0.04600 0.04600 0.00200 0.02600 0.00000
O55 0.05600 0.03900 0.01600 -0.00100 0.01500 0.00400
O56 0.03500 0.04300 0.03400 0.00000 0.01600 -0.00300
O57 0.04100 0.04300 0.03800 0.00000 0.02200 0.00200
O58 0.04900 0.04700 0.04800 0.00300 0.02700 0.00100
O59 0.04600 0.04600 0.02900 0.00000 0.01600 0.00500
O60 0.04700 0.04800 0.04800 0.00400 0.01700 0.00200
O61 0.04900 0.04900 0.04300 0.00600 0.02300 0.00200
O62 0.04200 0.05300 0.04600 0.00100 0.02600 -0.00600
Wat63 0.04500 0.04500 0.06000 0.00000 0.02100 -0.00500
O-H64 0.04900 0.04500 0.04600 0.00200 0.01900 0.00600
Wat65 0.05300 0.04300 0.05100 0.00500 0.03000 0.00600
Wat66 0.05500 0.05400 0.03900 0.00800 0.02100 0.00700
Wat67 0.05200 0.04500 0.04100 0.00100 0.02300 0.00100

loop_
_atom_site_label
_atom_site_fract_x
_atom_site_fract_y
_atom_site_fract_z
_atom_site_occupancy
_atom_site_U_iso_or_equiv
_atom_site_type_symbol
_atom_site_attached_hydrogens
Sb1 0.79855 0.05344 0.57964 1.00000 0.02490 Sb 0
Sb2 0.47237 0.05297 0.27550 1.00000 0.02490 Sb 0
Sb3 0.43496 0.06298 0.92130 1.00000 0.02640 Sb 0
Sb4 0.08071 0.06620 0.24726 1.00000 0.02660 Sb 0
Sb5 0.77062 0.07329 0.91580 1.00000 0.02820 Sb 0
Sb6 0.73778 0.06416 0.20723 1.00000 0.02660 Sb 0
Sb7 0.08464 0.05013 0.56753 1.00000 0.02190 Sb 0
Sb8 0.35068 0.16394 0.03202 1.00000 0.02100 Sb 0
Sb9 0.31797 0.16912 0.37710 1.00000 0.02260 Sb 0
Sb10 0.69723 0.17244 0.71694 1.00000 0.02220 Sb 0
Sb11 0.72270 0.18742 0.03575 1.00000 0.02240 Sb 0
Sb12 0.03938 0.17742 0.07858 1.00000 0.02340 Sb 0
Sb13 0.98371 0.15290 0.71995 1.00000 0.02280 Sb 0
Sb14 0.63954 0.15770 0.32996 1.00000 0.02440 Sb 0
Sb15 0.03785 0.16962 0.44655 1.00000 0.02290 Sb 0
Sb16 0.34543 0.18622 0.71256 1.00000 0.02480 Sb 0
Sb17 0.27806 0.27115 0.88901 1.00000 0.02680 Sb 0
Sb18 0.89645 0.25541 0.51073 1.00000 0.02810 Sb 0
Sb19 0.63086 0.27205 0.21556 1.00000 0.02830 Sb 0
Sb20 0.20795 0.27929 0.51048 1.00000 0.02340 Sb 0
Sb21 0.95548 0.27089 0.83956 1.00000 0.02730 Sb 0
Sb22 0.63467 0.28567 0.89309 1.00000 0.02850 Sb 0
Sb23 0.22172 0.27846 0.16132 1.00000 0.02110 Sb 0
Sb24 0.49569 0.38869 0.64627 1.00000 0.02010 Sb 0
Sb25 0.14373 0.38357 0.63175 1.00000 0.02170 Sb 0
Sb26 0.82635 0.38804 0.96463 1.00000 0.02730 Sb 0
Sb27 0.81693 0.37931 0.32088 1.00000 0.02150 Sb 0
Sb28 0.49639 0.39326 0.31382 1.00000 0.02060 Sb 0
Sb29 0.14634 0.38466 0.96155 1.00000 0.02310 Sb 0
Sb30a 0.77910 0.38202 0.63680 0.50000 0.02850 Sb 0
Sb30b 0.86550 0.37848 0.66230 0.50000 0.02330 Sb 0
Sb31 0.49500 0.50471 0.18228 1.00000 0.02670 Sb 0
Sb32 0.47900 0.48284 0.48320 0.50000 0.02670 Sb 0
S1 0.13050 0.04252 0.93910 1.00000 0.02550 S 0
S2 0.43120 0.06938 0.57340 1.00000 0.02460 S 0
S3 0.56030 0.27283 0.51800 1.00000 0.03090 S 0
S4 0.50040 0.38608 0.99220 1.00000 0.02650 S 0
S5 0.14210 0.40027 0.29410 1.00000 0.02890 S 0
O1 0.25000 0.06910 0.95220 1.00000 0.04900 O 0
O2 0.04320 0.07260 0.95960 1.00000 0.04200 O 0
O3 0.06040 0.01950 0.80330 1.00000 0.04900 O 0
O4 0.17900 0.00920 0.04110 1.00000 0.04700 O 0
O5 0.50960 0.08320 0.71400 1.00000 0.03600 O 0
O6 0.31940 0.09850 0.50390 1.00000 0.03600 O 0
O7 0.37620 0.02380 0.56500 1.00000 0.04400 O 0
O8 0.51540 0.07400 0.50660 1.00000 0.03800 O 0
O9 0.61330 0.29130 0.65660 1.00000 0.05200 O 0
O10 0.43640 0.24430 0.48110 1.00000 0.04900 O 0
O11 0.53040 0.30920 0.42500 1.00000 0.05000 O 0
O12 0.66290 0.24600 0.51390 1.00000 0.04500 O 0
O13 0.57780 0.34670 0.05170 1.00000 0.04900 O 0
O14 0.35780 0.37520 0.91110 1.00000 0.04100 O 0
O15 0.52810 0.42050 0.09630 1.00000 0.04900 O 0
O16 0.54540 0.40440 0.89810 1.00000 0.05200 O 0
O17 0.08070 0.37240 0.16730 1.00000 0.05300 O 0
O18 0.07480 0.44190 0.27940 1.00000 0.04500 O 0
O19 0.10550 0.37700 0.38550 1.00000 0.05100 O 0
O20 0.28840 0.39990 0.37350 1.00000 0.04400 O 0
O21 0.04030 0.24030 0.46220 1.00000 0.04100 O 0
O22 0.30850 0.24960 0.07190 1.00000 0.04000 O 0
O23 0.94660 0.38520 0.88760 1.00000 0.04400 O 0
O24 0.72880 0.12830 0.23760 1.00000 0.04300 O 0
O25 0.45810 0.11650 0.23810 1.00000 0.04400 O 0
O26 0.07710 0.37200 0.76450 1.00000 0.03600 O 0
O27 0.91970 0.18560 0.55120 1.00000 0.04900 O 0
O28 0.69080 0.38780 0.76330 1.00000 0.04100 O 0
O29 0.94930 0.38670 0.51440 1.00000 0.04600 O 0
O30 0.69010 0.39130 0.38800 1.00000 0.04200 O 0
O31 0.70510 0.22560 0.87960 1.00000 0.04000 O 0
O32 0.23260 0.19100 0.48070 1.00000 0.04100 O 0
O33 0.16340 0.15770 0.64270 1.00000 0.04400 O 0
O34 0.92120 0.19510 0.14900 1.00000 0.04100 O 0
O35 0.79720 0.31230 0.33250 1.00000 0.04000 O 0
O36 0.87410 0.20480 0.77630 1.00000 0.04200 O 0
O37 0.20590 0.21050 0.22530 1.00000 0.04400 O 0
O38 0.66910 0.06610 0.38310 1.00000 0.04100 O 0
O39 0.13610 0.31920 0.60020 1.00000 0.04700 O 0
O40 0.80220 0.32130 0.96180 1.00000 0.04200 O 0
O41 0.49950 0.45940 0.31110 1.00000 0.04800 O 0
O42 0.02610 0.07490 0.38770 1.00000 0.03700 O 0
O43 0.30490 0.25060 0.68960 1.00000 0.04500 O 0
O44 0.85340 0.44560 0.66430 0.50000 0.04700 O 0
O-H44 0.85340 0.44560 0.66430 0.50000 0.04700 O 1
O45 0.64350 0.06920 0.99300 1.00000 0.04600 O 0
O46 0.08760 0.24690 0.79300 1.00000 0.04300 O 0
O47 0.68560 0.25910 0.07730 1.00000 0.04600 O 0
O48 0.90190 0.08520 0.11590 1.00000 0.04000 O 0
O49 0.14220 0.13150 0.25110 1.00000 0.04000 O 0
O50 0.53940 0.40450 0.50440 1.00000 0.04100 O 0
O51 0.34690 0.20590 0.89050 1.00000 0.04100 O 0
O52 0.94520 0.09600 0.58740 1.00000 0.04400 O 0
O53 0.43210 0.12780 0.94390 1.00000 0.04300 O 0
O54 0.75870 0.22700 0.32990 1.00000 0.04600 O 0
O55 0.52450 0.04810 0.12380 1.00000 0.03800 O 0
O56 0.79510 0.12600 0.67250 1.00000 0.03800 O 0
O57 0.75770 0.14190 0.89810 1.00000 0.04000 O 0
O58 0.52740 0.19340 0.16760 1.00000 0.04700 O 0
O59 0.03770 0.24670 0.02310 1.00000 0.04100 O 0
O60 0.90710 0.01530 0.51360 1.00000 0.05000 O 0
O61 0.14650 0.31890 0.97950 1.00000 0.04600 O 0
O62 0.48840 0.45320 0.66940 1.00000 0.04500 O 0
Wat63 0.34100 0.50630 0.41300 0.50000 0.05000 O 2
O-H64 0.32170 0.48990 0.76530 1.00000 0.04900 O 1
Wat65 0.87300 0.50520 0.49350 1.00000 0.04700 O 2
Wat66 0.83710 0.48700 0.89880 1.00000 0.05000 O 2
Wat67 0.01220 0.28820 0.24830 1.00000 0.04600 O 2

loop_
_cod_changelog_entry_id
_cod_changelog_entry_author
_cod_changelog_entry_date
_cod_changelog_entry_text
1
;cod-tools version 3.8.0
Id: cif_guess_AMCSD_atom_types 9574 2023-05-10 09:00:05Z saulius
;
2023-05-10T18:58:34+03:00
;Derived atom types and hydrogen counts
from atom names that follow the AMCSD naming convention
(Wat == water, O-H == hydroxyl).
;

loop_
_cod_related_entry_id
_cod_related_entry_database
_cod_related_entry_code
1 AMCSD 0020507
